data_7247554
loop_
_publ_author_name
'Durka, Krzysztof'
'Zuba, Adam'
'Marek-Urban, Paulina H.'
'Nowicki, Krzysztof'
'Drapa\/la, Jakub'
'Wo\'zniak, Krzysztof'
'Luli\'nski, Sergiusz'

_publ_section_title
;
 Exploring the effect of substitution patterns on the symmetry of
 hydrogen-bonded supramolecular motifs in functionalized
 benzosiloxaboroles
;
_journal_issue 45
_journal_name_full CrystEngComm
_journal_page_first 6329
_journal_page_last 6342
_journal_paper_doi 10.1039/D3CE00880K
_journal_volume 25
_journal_year 2023
_chemical_formula_moiety 'C8 H9 B F2 O2 Si'
_chemical_formula_sum 'C8 H9 B F2 O2 Si'
_chemical_formula_weight 214.05
_chemical_name_systematic
;
1,1-dimethyl-5,6-difluoro-2,1,3-benzoxasilaborol-3(1H)-ol
;
_space_group_crystal_system triclinic
_space_group_IT_number 2
_space_group_name_Hall '-P 1'
_space_group_name_H-M_alt 'P -1'
_atom_sites_solution_hydrogens mixed
_audit_creation_method SHELXL-2013
_audit_update_record
;
2023-10-01 deposited with the CCDC.	2023-10-20 downloaded from the CCDC.
;
_cell_angle_alpha 93.405(4)
_cell_angle_beta 93.926(4)
_cell_angle_gamma 105.818(4)
_cell_formula_units_Z 6
_cell_length_a 7.0164(3)
_cell_length_b 12.3417(6)
_cell_length_c 18.5513(10)
_cell_measurement_reflns_used 2842
_cell_measurement_temperature 100(2)
_cell_measurement_theta_max 54.5920
_cell_measurement_theta_min 4.2620
_cell_volume 1536.87(13)
_computing_cell_refinement
;
CrysAlisPro, Agilent Technologies,
Version 1.171.37.33 (release 27-03-2014 CrysAlis171 .NET)
(compiled Mar 27 2014,17:12:48)
;
_computing_data_collection
;
CrysAlisPro, Agilent Technologies,
Version 1.171.37.33 (release 27-03-2014 CrysAlis171 .NET)
(compiled Mar 27 2014,17:12:48)
;
_computing_data_reduction
;
CrysAlisPro, Agilent Technologies,
Version 1.171.37.33 (release 27-03-2014 CrysAlis171 .NET)
(compiled Mar 27 2014,17:12:48)
;
_computing_structure_refinement 'SHELXL-2013 (Sheldrick, 2013)'
_diffrn_ambient_environment air
_diffrn_ambient_temperature 100(2)
_diffrn_detector 'CCD plate'
_diffrn_detector_area_resol_mean 10.4391
_diffrn_detector_type Atlas
_diffrn_measured_fraction_theta_full 0.571
_diffrn_measured_fraction_theta_max 0.831
_diffrn_measurement_device 'four-circle diffractometer'
_diffrn_measurement_device_type 'SuperNova, Dual, Cu at zero, Atlas'
_diffrn_radiation_monochromator mirror
_diffrn_radiation_probe x-ray
_diffrn_radiation_type 'Cu K\a'
_diffrn_radiation_wavelength 1.54184
_diffrn_reflns_av_R_equivalents 0.0205
_diffrn_reflns_av_unetI/netI 0.0264
_diffrn_reflns_Laue_measured_fraction_full 0.571
_diffrn_reflns_Laue_measured_fraction_max 0.831
_diffrn_reflns_limit_h_max 6
_diffrn_reflns_limit_h_min -7
_diffrn_reflns_limit_k_max 13
_diffrn_reflns_limit_k_min -12
_diffrn_reflns_limit_l_max 19
_diffrn_reflns_limit_l_min -19
_diffrn_reflns_number 6027
_diffrn_reflns_point_group_measured_fraction_full 0.571
_diffrn_reflns_point_group_measured_fraction_max 0.831
_diffrn_reflns_theta_full 67.679
_diffrn_reflns_theta_max 54.650
_diffrn_reflns_theta_min 2.395
_diffrn_source 'sealed X-ray tube'
_diffrn_source_type 'SuperNova (Cu) X-ray Source'
_exptl_absorpt_coefficient_mu 2.085
_exptl_absorpt_correction_T_max 1.00000
_exptl_absorpt_correction_T_min 0.80425
_exptl_absorpt_correction_type multi-scan
_exptl_absorpt_process_details
;
CrysAlisPro, Agilent Technologies,
Version 1.171.37.33 (release 27-03-2014 CrysAlis171 .NET)
(compiled Mar 27 2014,17:12:48)
Empirical absorption correction using spherical harmonics,
 implemented in SCALE3 ABSPACK scaling algorithm.
;
_exptl_crystal_colour colourless
_exptl_crystal_density_diffrn 1.388
_exptl_crystal_description block
_exptl_crystal_F_000 660
_exptl_crystal_size_max 0.20
_exptl_crystal_size_mid 0.15
_exptl_crystal_size_min 0.15
_refine_diff_density_max 0.324
_refine_diff_density_min -0.369
_refine_diff_density_rms 0.075
_refine_ls_extinction_coef 0.0021(4)
_refine_ls_extinction_expression Fc^*^=kFc[1+0.001xFc^2^\l^3^/sin(2\q)]^-1/4^
_refine_ls_extinction_method SHELXL
_refine_ls_goodness_of_fit_ref 1.063
_refine_ls_hydrogen_treatment mixed
_refine_ls_matrix_type full
_refine_ls_number_parameters 395
_refine_ls_number_reflns 3176
_refine_ls_number_restraints 3
_refine_ls_restrained_S_all 1.063
_refine_ls_R_factor_all 0.0535
_refine_ls_R_factor_gt 0.0477
_refine_ls_shift/su_max 0.001
_refine_ls_shift/su_mean 0.000
_refine_ls_structure_factor_coef Fsqd
_refine_ls_weighting_details 'w=1/[\s^2^(Fo^2^)+(0.0914P)^2^+0.5237P] where P=(Fo^2^+2Fc^2^)/3'
_refine_ls_weighting_scheme calc
_refine_ls_wR_factor_gt 0.1219
_refine_ls_wR_factor_ref 0.1298
_reflns_Friedel_coverage 0.000
_reflns_number_gt 2806
_reflns_number_total 3176
_reflns_threshold_expression 'I > 2\s(I)'
_cod_data_source_file d3ce00880k2.cif
_cod_data_source_block 56-dF-I
_cod_depositor_comments 'Adding full bibliography for 7247541--7247563.cif.'
_cod_database_code 7247554
_shelx_space_group_comment
;
The symmetry employed for this shelxl refinement is uniquely defined
by the following loop, which should always be used as a source of
symmetry information in preference to the above space-group names.
They are only intended as comments.
;
_shelxl_version_number 2013-4

loop_
_space_group_symop_operation_xyz
'x, y, z'
'-x, -y, -z'

loop_
_atom_site_label
_atom_site_type_symbol
_atom_site_fract_x
_atom_site_fract_y
_atom_site_fract_z
_atom_site_U_iso_or_equiv
_atom_site_adp_type
_atom_site_occupancy
_atom_site_site_symmetry_order
_atom_site_calc_flag
_atom_site_refinement_flags_posn
_atom_site_refinement_flags_adp
_atom_site_refinement_flags_occupancy
_atom_site_disorder_assembly
_atom_site_disorder_group
C1 C -0.0010(4) 0.1743(2) 0.63109(15) 0.0184(6) Uani 1 1 d . . . . .
C2 C 0.0256(4) 0.1834(2) 0.70729(15) 0.0191(7) Uani 1 1 d . . . . .
C3 C -0.0122(4) 0.0850(2) 0.74458(16) 0.0203(7) Uani 1 1 d . . . . .
H3 H 0.0047 0.0896 0.7960 0.024 Uiso 1 1 calc R U . . .
C4 C -0.0740(4) -0.0181(2) 0.70515(16) 0.0209(7) Uani 1 1 d . . . . .
C5 C -0.0989(4) -0.0264(2) 0.63022(17) 0.0230(7) Uani 1 1 d . . . . .
C6 C -0.0629(4) 0.0693(3) 0.59251(16) 0.0218(7) Uani 1 1 d . . . . .
H6 H -0.0803 0.0633 0.5411 0.026 Uiso 1 1 calc R U . . .
C7 C -0.1533(4) 0.3584(3) 0.55756(17) 0.0254(7) Uani 1 1 d . . . . .
H7A H -0.2577 0.3500 0.5910 0.038 Uiso 1 1 calc R U . . .
H7B H -0.2044 0.3077 0.5136 0.038 Uiso 1 1 calc R U . . .
H7C H -0.1123 0.4367 0.5446 0.038 Uiso 1 1 calc R U . . .
C8 C 0.2787(4) 0.3559(3) 0.54670(16) 0.0249(7) Uani 1 1 d . . . . .
H8A H 0.3107 0.4358 0.5371 0.037 Uiso 1 1 calc R U . . .
H8B H 0.2455 0.3088 0.5007 0.037 Uiso 1 1 calc R U . . .
H8C H 0.3936 0.3411 0.5731 0.037 Uiso 1 1 calc R U . . .
B1 B 0.0988(5) 0.3103(3) 0.73931(18) 0.0197(7) Uani 1 1 d . . . . .
O1 O 0.1224(3) 0.38573(16) 0.68604(10) 0.0217(5) Uani 1 1 d . . . . .
O2 O 0.1359(3) 0.34238(17) 0.81093(11) 0.0258(5) Uani 1 1 d D . . . .
F1 F -0.1576(3) -0.12996(14) 0.59437(9) 0.0309(5) Uani 1 1 d . . . . .
F2 F -0.1124(3) -0.11461(14) 0.73933(9) 0.0296(5) Uani 1 1 d . . . . .
Si1 Si 0.06369(10) 0.32182(6) 0.60199(4) 0.0189(3) Uani 1 1 d . . . . .
H2A H 0.174(5) 0.4124(10) 0.8224(18) 0.028 Uiso 1 1 d D U . . .
C9 C 0.2709(4) 0.5390(3) 1.00391(16) 0.0198(7) Uani 1 1 d . . . . .
C10 C 0.3202(4) 0.6077(3) 1.06952(15) 0.0209(7) Uani 1 1 d . . . . .
C11 C 0.3097(5) 0.5586(3) 1.13561(17) 0.0263(7) Uani 1 1 d . . . . .
H11 H 0.3431 0.6042 1.1802 0.032 Uiso 1 1 calc R U . . .
C12 C 0.2497(5) 0.4424(3) 1.13448(16) 0.0269(7) Uani 1 1 d . . . . .
C13 C 0.2003(4) 0.3750(3) 1.07008(17) 0.0241(7) Uani 1 1 d . . . . .
C14 C 0.2099(4) 0.4211(2) 1.00415(16) 0.0201(7) Uani 1 1 d . . . . .
H14 H 0.1762 0.3742 0.9601 0.024 Uiso 1 1 calc R U . . .
C15 C 0.2174(4) 0.8386(3) 1.07505(17) 0.0278(7) Uani 1 1 d . . . . .
H15A H 0.2839 0.9198 1.0774 0.042 Uiso 1 1 calc R U . . .
H15B H 0.1741 0.8182 1.1228 0.042 Uiso 1 1 calc R U . . .
H15C H 0.1014 0.8203 1.0393 0.042 Uiso 1 1 calc R U . . .
C16 C 0.6541(4) 0.8375(3) 1.07484(16) 0.0252(7) Uani 1 1 d . . . . .
H16A H 0.7375 0.8233 1.0371 0.038 Uiso 1 1 calc R U . . .
H16B H 0.6981 0.8126 1.1207 0.038 Uiso 1 1 calc R U . . .
H16C H 0.6656 0.9185 1.0809 0.038 Uiso 1 1 calc R U . . .
B2 B 0.2959(5) 0.6123(3) 0.93686(17) 0.0185(7) Uani 1 1 d . . . . .
O3 O 0.3592(3) 0.72713(16) 0.95718(10) 0.0213(5) Uani 1 1 d . . . . .
O4 O 0.2617(3) 0.57260(16) 0.86634(11) 0.0218(5) Uani 1 1 d D . . . .
F3 F 0.1415(3) 0.26159(15) 1.07311(10) 0.0335(5) Uani 1 1 d . . . . .
F4 F 0.2377(3) 0.39108(17) 1.19715(10) 0.0414(5) Uani 1 1 d . . . . .
Si2 Si 0.39214(11) 0.75850(6) 1.04808(4) 0.0200(3) Uani 1 1 d . . . . .
H4A H 0.283(5) 0.6293(19) 0.8430(17) 0.030 Uiso 1 1 d D U . . .
C17 C 0.3669(4) 0.8779(2) 0.66616(15) 0.0200(7) Uani 1 1 d . . . . .
C18 C 0.3750(4) 0.9348(3) 0.60341(16) 0.0218(7) Uani 1 1 d . . . . .
H18 H 0.3440 0.8943 0.5570 0.026 Uiso 1 1 calc R U . . .
C19 C 0.4289(4) 1.0512(3) 0.61005(16) 0.0221(7) Uani 1 1 d . . . . .
C20 C 0.4751(4) 1.1118(2) 0.67685(16) 0.0222(7) Uani 1 1 d . . . . .
C21 C 0.4697(4) 1.0571(3) 0.73947(16) 0.0231(7) Uani 1 1 d . . . . .
H21 H 0.5029 1.0989 0.7854 0.028 Uiso 1 1 calc R U . . .
C22 C 0.4145(4) 0.9394(3) 0.73427(16) 0.0213(7) Uani 1 1 d . . . . .
C23 C 0.0336(4) 0.6499(2) 0.65681(16) 0.0246(7) Uani 1 1 d . . . . .
H23A H 0.0029 0.5740 0.6740 0.037 Uiso 1 1 calc R U . . .
H23B H 0.0077 0.6441 0.6039 0.037 Uiso 1 1 calc R U . . .
H23C H -0.0502 0.6922 0.6789 0.037 Uiso 1 1 calc R U . . .
C24 C 0.4701(4) 0.6470(3) 0.64896(17) 0.0265(7) Uani 1 1 d . . . . .
H24A H 0.6065 0.6869 0.6681 0.040 Uiso 1 1 calc R U . . .
H24B H 0.4608 0.6427 0.5959 0.040 Uiso 1 1 calc R U . . .
H24C H 0.4345 0.5704 0.6651 0.040 Uiso 1 1 calc R U . . .
B3 B 0.3946(5) 0.8597(3) 0.79808(19) 0.0222(8) Uani 1 1 d . . . . .
O5 O 0.3339(3) 0.74588(17) 0.77392(10) 0.0217(5) Uani 1 1 d . . . . .
O6 O 0.4301(4) 0.89707(18) 0.86811(11) 0.0335(6) Uani 1 1 d D . . . .
F5 F 0.4368(3) 1.10945(15) 0.54981(9) 0.0320(5) Uani 1 1 d . . . . .
F6 F 0.5276(3) 1.22593(14) 0.68016(9) 0.0298(5) Uani 1 1 d . . . . .
Si3 Si 0.29758(10) 0.72410(6) 0.68247(4) 0.0181(3) Uani 1 1 d . . . . .
H6A H 0.409(5) 0.843(2) 0.8950(16) 0.027 Uiso 1 1 d D U . . .

loop_
_atom_site_aniso_label
_atom_site_aniso_U_11
_atom_site_aniso_U_22
_atom_site_aniso_U_33
_atom_site_aniso_U_23
_atom_site_aniso_U_13
_atom_site_aniso_U_12
C1 0.0125(13) 0.0184(16) 0.0245(15) 0.0036(13) 0.0011(11) 0.0043(11)
C2 0.0136(13) 0.0216(17) 0.0225(15) 0.0035(13) 0.0004(11) 0.0056(12)
C3 0.0178(14) 0.0216(17) 0.0230(15) 0.0043(13) 0.0013(12) 0.0078(12)
C4 0.0163(14) 0.0169(17) 0.0295(17) 0.0059(14) 0.0032(12) 0.0036(11)
C5 0.0166(14) 0.0160(17) 0.0347(17) -0.0020(14) -0.0002(12) 0.0029(12)
C6 0.0194(14) 0.0222(17) 0.0235(15) 0.0034(14) -0.0011(12) 0.0056(12)
C7 0.0249(16) 0.0224(16) 0.0290(16) 0.0076(13) -0.0012(13) 0.0065(13)
C8 0.0259(16) 0.0232(16) 0.0260(16) 0.0064(13) 0.0039(13) 0.0063(13)
B1 0.0165(16) 0.0194(18) 0.0237(18) 0.0049(15) 0.0019(13) 0.0049(13)
O1 0.0236(10) 0.0167(11) 0.0239(11) 0.0031(9) -0.0004(8) 0.0045(8)
O2 0.0361(12) 0.0165(11) 0.0229(12) 0.0031(9) 0.0003(9) 0.0042(9)
F1 0.0390(10) 0.0162(10) 0.0337(10) -0.0018(8) -0.0017(8) 0.0035(7)
F2 0.0375(10) 0.0165(10) 0.0343(10) 0.0086(8) 0.0043(8) 0.0052(7)
Si1 0.0185(4) 0.0170(5) 0.0210(5) 0.0040(3) 0.0001(3) 0.0042(3)
C9 0.0113(14) 0.0240(17) 0.0248(16) 0.0018(13) 0.0010(11) 0.0062(12)
C10 0.0166(14) 0.0249(17) 0.0220(16) 0.0053(13) 0.0007(11) 0.0066(12)
C11 0.0263(16) 0.0282(19) 0.0233(16) 0.0019(14) 0.0017(12) 0.0059(13)
C12 0.0279(16) 0.033(2) 0.0224(17) 0.0125(15) 0.0046(13) 0.0095(14)
C13 0.0206(15) 0.0219(18) 0.0316(18) 0.0085(14) 0.0042(13) 0.0070(12)
C14 0.0166(14) 0.0199(17) 0.0239(16) 0.0023(13) 0.0004(12) 0.0054(12)
C15 0.0239(16) 0.0271(17) 0.0320(17) -0.0036(14) 0.0014(13) 0.0078(13)
C16 0.0219(15) 0.0241(16) 0.0284(16) -0.0014(13) -0.0006(13) 0.0058(13)
B2 0.0152(16) 0.0205(18) 0.0197(18) 0.0000(14) 0.0000(13) 0.0055(13)
O3 0.0267(11) 0.0176(11) 0.0187(10) 0.0022(8) -0.0005(8) 0.0049(8)
O4 0.0275(11) 0.0143(11) 0.0222(11) 0.0044(9) 0.0005(8) 0.0033(9)
F3 0.0414(10) 0.0213(10) 0.0369(10) 0.0103(8) 0.0047(8) 0.0050(8)
F4 0.0624(13) 0.0368(12) 0.0245(10) 0.0162(9) 0.0059(9) 0.0096(10)
Si2 0.0200(5) 0.0192(5) 0.0196(5) 0.0003(3) -0.0008(3) 0.0046(3)
C17 0.0134(14) 0.0241(17) 0.0242(16) 0.0061(13) 0.0025(11) 0.0068(12)
C18 0.0191(15) 0.0251(18) 0.0209(15) 0.0034(13) 0.0022(12) 0.0052(12)
C19 0.0223(15) 0.0229(17) 0.0237(16) 0.0102(14) 0.0057(12) 0.0078(12)
C20 0.0178(15) 0.0155(17) 0.0338(18) 0.0098(14) 0.0061(12) 0.0033(12)
C21 0.0238(15) 0.0181(17) 0.0261(16) 0.0007(13) 0.0022(12) 0.0041(12)
C22 0.0170(14) 0.0237(18) 0.0231(16) 0.0018(13) 0.0001(12) 0.0058(12)
C23 0.0217(15) 0.0205(16) 0.0301(16) 0.0042(13) -0.0025(13) 0.0041(12)
C24 0.0240(16) 0.0223(16) 0.0336(17) 0.0026(14) 0.0057(13) 0.0063(13)
B3 0.0269(18) 0.0161(18) 0.0229(18) 0.0031(15) 0.0001(14) 0.0052(14)
O5 0.0270(11) 0.0182(11) 0.0196(11) 0.0068(8) -0.0002(8) 0.0052(8)
O6 0.0588(15) 0.0173(12) 0.0208(12) 0.0042(9) -0.0005(10) 0.0048(10)
F5 0.0436(10) 0.0263(10) 0.0269(9) 0.0136(8) 0.0054(8) 0.0079(8)
F6 0.0368(10) 0.0168(10) 0.0350(10) 0.0072(7) 0.0052(8) 0.0048(7)
Si3 0.0176(4) 0.0164(5) 0.0196(5) 0.0030(3) 0.0003(3) 0.0038(3)

loop_
_atom_type_symbol
_atom_type_description
_atom_type_scat_dispersion_real
_atom_type_scat_dispersion_imag
_atom_type_scat_source
C C 0.0181 0.0091 'International Tables Vol C Tables 4.2.6.8 and 6.1.1.4'
H H 0.0000 0.0000 'International Tables Vol C Tables 4.2.6.8 and 6.1.1.4'
B B 0.0090 0.0039 'International Tables Vol C Tables 4.2.6.8 and 6.1.1.4'
O O 0.0492 0.0322 'International Tables Vol C Tables 4.2.6.8 and 6.1.1.4'
F F 0.0727 0.0534 'International Tables Vol C Tables 4.2.6.8 and 6.1.1.4'
Si Si 0.2541 0.3302 'International Tables Vol C Tables 4.2.6.8 and 6.1.1.4'

loop_
_geom_angle_atom_site_label_1
_geom_angle_atom_site_label_2
_geom_angle_atom_site_label_3
_geom_angle
_geom_angle_site_symmetry_1
_geom_angle_site_symmetry_3
_geom_angle_publ_flag
C6 C1 C2 120.6(3) . . ?
C6 C1 Si1 132.4(2) . . ?
C2 C1 Si1 106.9(2) . . ?
C3 C2 C1 119.6(3) . . ?
C3 C2 B1 128.6(3) . . ?
C1 C2 B1 111.8(2) . . ?
C4 C3 C2 118.7(3) . . ?
C4 C3 H3 120.7 . . ?
C2 C3 H3 120.7 . . ?
F2 C4 C3 120.2(3) . . ?
F2 C4 C5 118.3(3) . . ?
C3 C4 C5 121.4(3) . . ?
F1 C5 C6 120.4(3) . . ?
F1 C5 C4 118.8(3) . . ?
C6 C5 C4 120.8(3) . . ?
C5 C6 C1 118.8(3) . . ?
C5 C6 H6 120.6 . . ?
C1 C6 H6 120.6 . . ?
Si1 C7 H7A 109.5 . . ?
Si1 C7 H7B 109.5 . . ?
H7A C7 H7B 109.5 . . ?
Si1 C7 H7C 109.5 . . ?
H7A C7 H7C 109.5 . . ?
H7B C7 H7C 109.5 . . ?
Si1 C8 H8A 109.5 . . ?
Si1 C8 H8B 109.5 . . ?
H8A C8 H8B 109.5 . . ?
Si1 C8 H8C 109.5 . . ?
H8A C8 H8C 109.5 . . ?
H8B C8 H8C 109.5 . . ?
O2 B1 O1 123.5(3) . . ?
O2 B1 C2 123.8(3) . . ?
O1 B1 C2 112.7(3) . . ?
B1 O1 Si1 113.02(18) . . ?
B1 O2 H2A 116(2) . . ?
O1 Si1 C8 111.58(12) . . ?
O1 Si1 C7 110.64(12) . . ?
C8 Si1 C7 111.29(14) . . ?
O1 Si1 C1 95.52(11) . . ?
C8 Si1 C1 114.10(13) . . ?
C7 Si1 C1 112.78(13) . . ?
C14 C9 C10 120.5(3) . . ?
C14 C9 B2 128.3(3) . . ?
C10 C9 B2 111.2(3) . . ?
C11 C10 C9 120.1(3) . . ?
C11 C10 Si2 131.5(2) . . ?
C9 C10 Si2 108.4(2) . . ?
C12 C11 C10 118.3(3) . . ?
C12 C11 H11 120.8 . . ?
C10 C11 H11 120.8 . . ?
F4 C12 C11 120.5(3) . . ?
F4 C12 C13 118.0(3) . . ?
C11 C12 C13 121.5(3) . . ?
F3 C13 C14 120.3(3) . . ?
F3 C13 C12 118.3(3) . . ?
C14 C13 C12 121.4(3) . . ?
C13 C14 C9 118.2(3) . . ?
C13 C14 H14 120.9 . . ?
C9 C14 H14 120.9 . . ?
Si2 C15 H15A 109.5 . . ?
Si2 C15 H15B 109.5 . . ?
H15A C15 H15B 109.5 . . ?
Si2 C15 H15C 109.5 . . ?
H15A C15 H15C 109.5 . . ?
H15B C15 H15C 109.5 . . ?
Si2 C16 H16A 109.5 . . ?
Si2 C16 H16B 109.5 . . ?
H16A C16 H16B 109.5 . . ?
Si2 C16 H16C 109.5 . . ?
H16A C16 H16C 109.5 . . ?
H16B C16 H16C 109.5 . . ?
O4 B2 O3 121.4(3) . . ?
O4 B2 C9 126.2(3) . . ?
O3 B2 C9 112.4(2) . . ?
B2 O3 Si2 113.71(18) . . ?
B2 O4 H4A 106(3) . . ?
O3 Si2 C16 109.70(12) . . ?
O3 Si2 C15 109.27(12) . . ?
C16 Si2 C15 112.19(14) . . ?
O3 Si2 C10 94.23(12) . . ?
C16 Si2 C10 115.40(13) . . ?
C15 Si2 C10 114.42(14) . . ?
C18 C17 C22 119.8(3) . . ?
C18 C17 Si3 132.9(2) . . ?
C22 C17 Si3 107.3(2) . . ?
C19 C18 C17 118.6(3) . . ?
C19 C18 H18 120.7 . . ?
C17 C18 H18 120.7 . . ?
F5 C19 C18 120.1(3) . . ?
F5 C19 C20 118.2(3) . . ?
C18 C19 C20 121.7(3) . . ?
F6 C20 C21 120.2(3) . . ?
F6 C20 C19 119.2(2) . . ?
C21 C20 C19 120.6(3) . . ?
C20 C21 C22 118.8(3) . . ?
C20 C21 H21 120.6 . . ?
C22 C21 H21 120.6 . . ?
C21 C22 C17 120.5(3) . . ?
C21 C22 B3 127.6(3) . . ?
C17 C22 B3 112.0(3) . . ?
Si3 C23 H23A 109.5 . . ?
Si3 C23 H23B 109.5 . . ?
H23A C23 H23B 109.5 . . ?
Si3 C23 H23C 109.5 . . ?
H23A C23 H23C 109.5 . . ?
H23B C23 H23C 109.5 . . ?
Si3 C24 H24A 109.5 . . ?
Si3 C24 H24B 109.5 . . ?
H24A C24 H24B 109.5 . . ?
Si3 C24 H24C 109.5 . . ?
H24A C24 H24C 109.5 . . ?
H24B C24 H24C 109.5 . . ?
O6 B3 O5 123.4(3) . . ?
O6 B3 C22 123.8(3) . . ?
O5 B3 C22 112.8(3) . . ?
B3 O5 Si3 112.82(18) . . ?
B3 O6 H6A 111(2) . . ?
O5 Si3 C23 108.75(12) . . ?
O5 Si3 C24 109.58(12) . . ?
C23 Si3 C24 113.39(14) . . ?
O5 Si3 C17 95.14(11) . . ?
C23 Si3 C17 113.88(13) . . ?
C24 Si3 C17 114.39(13) . . ?

loop_
_geom_bond_atom_site_label_1
_geom_bond_atom_site_label_2
_geom_bond_distance
_geom_bond_site_symmetry_2
_geom_bond_publ_flag
C1 C6 1.386(5) . ?
C1 C2 1.407(4) . ?
C1 Si1 1.874(3) . ?
C2 C3 1.405(4) . ?
C2 B1 1.574(5) . ?
C3 C4 1.374(5) . ?
C3 H3 0.9500 . ?
C4 F2 1.353(3) . ?
C4 C5 1.383(5) . ?
C5 F1 1.349(4) . ?
C5 C6 1.382(4) . ?
C6 H6 0.9500 . ?
C7 Si1 1.857(3) . ?
C7 H7A 0.9800 . ?
C7 H7B 0.9800 . ?
C7 H7C 0.9800 . ?
C8 Si1 1.850(3) . ?
C8 H8A 0.9800 . ?
C8 H8B 0.9800 . ?
C8 H8C 0.9800 . ?
B1 O2 1.350(4) . ?
B1 O1 1.385(4) . ?
O1 Si1 1.677(2) . ?
O2 H2A 0.841(11) . ?
C9 C14 1.401(5) . ?
C9 C10 1.407(5) . ?
C9 B2 1.572(5) . ?
C10 C11 1.397(4) . ?
C10 Si2 1.866(3) . ?
C11 C12 1.378(5) . ?
C11 H11 0.9500 . ?
C12 F4 1.354(4) . ?
C12 C13 1.381(5) . ?
C13 F3 1.353(4) . ?
C13 C14 1.377(4) . ?
C14 H14 0.9500 . ?
C15 Si2 1.849(3) . ?
C15 H15A 0.9800 . ?
C15 H15B 0.9800 . ?
C15 H15C 0.9800 . ?
C16 Si2 1.848(3) . ?
C16 H16A 0.9800 . ?
C16 H16B 0.9800 . ?
C16 H16C 0.9800 . ?
B2 O4 1.351(4) . ?
B2 O3 1.386(4) . ?
O3 Si2 1.693(2) . ?
O4 H4A 0.829(10) . ?
C17 C18 1.392(4) . ?
C17 C22 1.405(4) . ?
C17 Si3 1.875(3) . ?
C18 C19 1.377(5) . ?
C18 H18 0.9500 . ?
C19 F5 1.361(3) . ?
C19 C20 1.379(5) . ?
C20 F6 1.352(4) . ?
C20 C21 1.375(4) . ?
C21 C22 1.394(5) . ?
C21 H21 0.9500 . ?
C22 B3 1.573(5) . ?
C23 Si3 1.844(3) . ?
C23 H23A 0.9800 . ?
C23 H23B 0.9800 . ?
C23 H23C 0.9800 . ?
C24 Si3 1.849(3) . ?
C24 H24A 0.9800 . ?
C24 H24B 0.9800 . ?
C24 H24C 0.9800 . ?
B3 O6 1.336(4) . ?
B3 O5 1.389(4) . ?
O5 Si3 1.693(2) . ?
O6 H6A 0.846(10) . ?

loop_
_geom_hbond_atom_site_label_D
_geom_hbond_atom_site_label_H
_geom_hbond_atom_site_label_A
_geom_hbond_distance_DH
_geom_hbond_distance_HA
_geom_hbond_distance_DA
_geom_hbond_angle_DHA
_geom_hbond_site_symmetry_A
C18 H18 F5 0.95 2.60 3.293(3) 130.5 2_676
O2 H2A O4 0.841(11) 2.008(12) 2.841(3) 171(3) .
O6 H6A O3 0.846(10) 1.863(11) 2.708(3) 178(3) .
O4 H4A O5 0.829(10) 1.960(12) 2.781(3) 170(4) .
C18 H18 F5 0.95 2.60 3.293(3) 130.5 2_676
O2 H2A O4 0.841(11) 2.008(12) 2.841(3) 171(3) .
O6 H6A O3 0.846(10) 1.863(11) 2.708(3) 178(3) .
O4 H4A O5 0.829(10) 1.960(12) 2.781(3) 170(4) .
